data_8107001
loop_
_publ_author_name
'Jing, Liu'
'Jing-Wen, Li'

_publ_section_title
;
 Crystal structure of
 tetraaqua(\m2-3-(3,5-dicarboxyphenoxy)benzene-1,2-dicarboxylato-\k2
 O:O&#x2032;)manganese(II) dihydrate, C16H20O15Mn
;
_journal_issue 3
_journal_name_full 'Zeitschrift f\"ur Kristallographie - New Crystal Structures'
_journal_page_first 771
_journal_page_last 773
_journal_paper_doi 10.1515/ncrs-2015-0262
_journal_volume 231
_journal_year 2016
_chemical_formula_moiety
;

'C16 H16 Mn O13, 2H2O'

;
_chemical_formula_sum 'C16 H20 Mn O15'
_chemical_formula_weight 507.26
_space_group_IT_number 14
_space_group_name_Hall '-P 2ybc'
_space_group_name_H-M_alt 'P 1 21/c 1'
_symmetry_cell_setting monoclinic
_symmetry_space_group_name_H-M 'P 1 21/c 1'
_atom_sites_solution_hydrogens geom
_atom_sites_solution_primary direct
_atom_sites_solution_secondary difmap
_cell_angle_alpha 90
_cell_angle_beta 111.3020(10)
_cell_angle_gamma 90
_cell_formula_units_Z 4
_cell_length_a 14.5686(5)
_cell_length_b 7.9292(3)
_cell_length_c 18.6519(6)
_cell_measurement_reflns_used 5720
_cell_measurement_temperature 296(2)
_cell_measurement_theta_max 25.42
_cell_measurement_theta_min 2.28
_cell_volume 2007.41(12)
_computing_cell_refinement 'Bruker SMART'
_computing_data_collection 'Bruker SMART'
_computing_data_reduction 'Bruker SAINT'
_computing_molecular_graphics 'Bruker SHELXTL'
_computing_publication_material 'Bruker SHELXTL'
_computing_structure_refinement 'SHELXL-97 (Sheldrick, 1997)'
_computing_structure_solution 'SHELXS-97 (Sheldrick, 1990)'
_diffrn_ambient_temperature 296(2)
_diffrn_measured_fraction_theta_full 1.000
_diffrn_measured_fraction_theta_max 1.000
_diffrn_measurement_device_type 'CCD area detector'
_diffrn_measurement_method 'phi and omega scans'
_diffrn_radiation_monochromator graphite
_diffrn_radiation_source 'fine-focus sealed tube'
_diffrn_radiation_type MoK\a
_diffrn_radiation_wavelength 0.71073
_diffrn_reflns_av_R_equivalents 0.0211
_diffrn_reflns_av_sigmaI/netI 0.0193
_diffrn_reflns_limit_h_max 15
_diffrn_reflns_limit_h_min -17
_diffrn_reflns_limit_k_max 9
_diffrn_reflns_limit_k_min -9
_diffrn_reflns_limit_l_max 22
_diffrn_reflns_limit_l_min -22
_diffrn_reflns_number 12341
_diffrn_reflns_theta_full 25.00
_diffrn_reflns_theta_max 25.00
_diffrn_reflns_theta_min 1.50
_diffrn_standards_number 0
_exptl_absorpt_coefficient_mu 0.738
_exptl_absorpt_correction_T_max 0.8604
_exptl_absorpt_correction_T_min 0.7928
_exptl_absorpt_correction_type multi-scan
_exptl_absorpt_process_details sadabs
_exptl_crystal_colour Colourless
_exptl_crystal_density_diffrn 1.678
_exptl_crystal_density_method 'not measured'
_exptl_crystal_description block
_exptl_crystal_F_000 1044
_exptl_crystal_size_max 0.33
_exptl_crystal_size_mid 0.27
_exptl_crystal_size_min 0.21
_refine_diff_density_max 0.259
_refine_diff_density_min -0.323
_refine_diff_density_rms 0.048
_refine_ls_extinction_method none
_refine_ls_goodness_of_fit_ref 1.036
_refine_ls_hydrogen_treatment constr
_refine_ls_matrix_type full
_refine_ls_number_parameters 291
_refine_ls_number_reflns 3536
_refine_ls_number_restraints 0
_refine_ls_restrained_S_all 1.036
_refine_ls_R_factor_all 0.0303
_refine_ls_R_factor_gt 0.0267
_refine_ls_shift/su_max 0.000
_refine_ls_shift/su_mean 0.000
_refine_ls_structure_factor_coef Fsqd
_refine_ls_weighting_details 'calc w=1/[\s^2^(Fo^2^)+(0.0399P)^2^+0.8408P] where P=(Fo^2^+2Fc^2^)/3'
_refine_ls_weighting_scheme calc
_refine_ls_wR_factor_gt 0.0711
_refine_ls_wR_factor_ref 0.0735
_reflns_number_gt 3180
_reflns_number_total 3536
_reflns_threshold_expression >2sigma(I)
_cod_data_source_file suppl_ncrs-2015-0262_suppl.cif
_cod_data_source_block exp_a
_cod_depositor_comments
;
The following automatic conversions were performed:

data item '_symmetry_cell_setting' value 'Monoclinic' was changed to
'monoclinic' in accordance with the built-in table derived from the
CIF Core dictionary named 'cif_core.dic' version 2.4.5 last updated
on 2014-11-21.

Automatic conversion script
Id: cif_fix_values 8738 2021-04-28 16:35:53Z antanas 
;
_cod_original_sg_symbol_H-M P2(1)/c
_cod_database_code 8107001

loop_
_symmetry_equiv_pos_as_xyz
'x, y, z'
'-x, y+1/2, -z+1/2'
'-x, -y, -z'
'x, -y-1/2, z-1/2'

loop_
_atom_site_label
_atom_site_type_symbol
_atom_site_fract_x
_atom_site_fract_y
_atom_site_fract_z
_atom_site_U_iso_or_equiv
_atom_site_adp_type
_atom_site_occupancy
_atom_site_symmetry_multiplicity
_atom_site_calc_flag
_atom_site_refinement_flags
_atom_site_disorder_assembly
_atom_site_disorder_group
Mn1 Mn 0.410627(18) -0.04544(3) 0.659044(14) 0.02230(10) Uani 1 1 d . . .
O1 O 0.55152(10) -0.23338(18) 0.64053(8) 0.0378(3) Uani 1 1 d . . .
O2 O 0.57153(9) 0.02088(18) 0.69087(8) 0.0327(3) Uani 1 1 d . . .
O3 O 0.71899(9) 0.31811(16) 0.69681(7) 0.0286(3) Uani 1 1 d . . .
O4 O 0.64854(9) 0.22687(16) 0.57739(6) 0.0296(3) Uani 1 1 d . . .
O5 O 0.90163(9) 0.17675(18) 0.66141(7) 0.0318(3) Uani 1 1 d . . .
O6 O 1.20832(9) 0.39224(19) 0.62478(8) 0.0376(3) Uani 1 1 d . . .
O7 O 1.16103(11) 0.4017(2) 0.49678(8) 0.0483(4) Uani 1 1 d . . .
H7 H 1.2165 0.4405 0.5068 0.072 Uiso 1 1 calc R . .
O8 O 0.85723(10) 0.1828(2) 0.33015(7) 0.0396(4) Uani 1 1 d . . .
H8 H 0.8121 0.1723 0.2885 0.059 Uiso 1 1 calc R . .
O9 O 0.75815(9) 0.03015(17) 0.37221(7) 0.0317(3) Uani 1 1 d . . .
C1 C 0.60452(12) -0.1067(2) 0.66777(9) 0.0249(4) Uani 1 1 d . . .
C2 C 0.70930(12) -0.1087(2) 0.67161(9) 0.0218(4) Uani 1 1 d . . .
C3 C 0.75790(14) -0.2623(2) 0.68020(11) 0.0312(4) Uani 1 1 d . . .
H3 H 0.7253 -0.3611 0.6835 0.037 Uiso 1 1 calc R . .
C4 C 0.85410(15) -0.2698(3) 0.68392(11) 0.0359(5) Uani 1 1 d . . .
H4 H 0.8862 -0.3732 0.6905 0.043 Uiso 1 1 calc R . .
C5 C 0.90281(13) -0.1244(3) 0.67793(10) 0.0316(4) Uani 1 1 d . . .
H5 H 0.9678 -0.1290 0.6807 0.038 Uiso 1 1 calc R . .
C6 C 0.85384(13) 0.0281(2) 0.66777(9) 0.0236(4) Uani 1 1 d . . .
C7 C 0.75767(12) 0.0401(2) 0.66529(9) 0.0194(3) Uani 1 1 d . . .
C8 C 0.70472(12) 0.2073(2) 0.64620(9) 0.0200(3) Uani 1 1 d . . .
C9 C 0.93021(12) 0.1886(2) 0.59792(10) 0.0251(4) Uani 1 1 d . . .
C10 C 1.01979(12) 0.2657(2) 0.60992(10) 0.0265(4) Uani 1 1 d . . .
H10 H 1.0600 0.2994 0.6591 0.032 Uiso 1 1 calc R . .
C11 C 1.04880(12) 0.2921(2) 0.54765(10) 0.0243(4) Uani 1 1 d . . .
C12 C 0.98769(12) 0.2453(2) 0.47410(10) 0.0250(4) Uani 1 1 d . . .
H12 H 1.0061 0.2675 0.4322 0.030 Uiso 1 1 calc R . .
C13 C 0.89886(12) 0.1650(2) 0.46321(10) 0.0232(4) Uani 1 1 d . . .
C14 C 0.87014(12) 0.1338(2) 0.52574(10) 0.0255(4) Uani 1 1 d . . .
H14 H 0.8117 0.0772 0.5189 0.031 Uiso 1 1 calc R . .
C15 C 1.14730(13) 0.3672(2) 0.56125(10) 0.0273(4) Uani 1 1 d . . .
C16 C 0.83098(12) 0.1180(2) 0.38444(10) 0.0248(4) Uani 1 1 d . . .
O10W O 0.37139(10) -0.30750(17) 0.66783(8) 0.0378(3) Uani 1 1 d . . .
H2W H 0.3624 -0.3774 0.6314 0.057 Uiso 1 1 d R . .
H1W H 0.3745 -0.3597 0.7084 0.057 Uiso 1 1 d R . .
O11W O 0.44337(9) -0.04810(15) 0.78631(7) 0.0248(3) Uani 1 1 d . . .
H3W H 0.3961 -0.0796 0.7996 0.037 Uiso 1 1 d R . .
H4W H 0.4511 0.0378 0.8152 0.037 Uiso 1 1 d R . .
H5W H 0.3410 0.2796 0.6636 0.037 Uiso 1 1 d R . .
H6W H 0.4336 0.3081 0.6756 0.037 Uiso 1 1 d R . .
O13W O 0.37839(10) -0.00369(17) 0.53863(7) 0.0340(3) Uani 1 1 d . . .
H7W H 0.3660 -0.0550 0.4961 0.051 Uiso 1 1 d R . .
H8W H 0.3891 0.0893 0.5204 0.051 Uiso 1 1 d R . .
O14W O 0.66619(10) 0.03618(17) 0.97536(8) 0.0353(3) Uani 1 1 d . . .
H9W H 0.6178 -0.0304 0.9676 0.053 Uiso 1 1 d R . .
H10W H 0.6692 0.1097 1.0093 0.053 Uiso 1 1 d R . .
O15W O 0.54871(10) 0.79520(18) 0.99441(8) 0.0374(3) Uani 1 1 d . . .
H12W H 0.5522 0.8187 1.0398 0.056 Uiso 1 1 d R . .
H11W H 0.4892 0.7778 0.9655 0.056 Uiso 1 1 d R . .
O12W O 0.39264(9) 0.22711(16) 0.66538(8) 0.0332(3) Uani 1 1 d . . .

loop_
_atom_site_aniso_label
_atom_site_aniso_U_11
_atom_site_aniso_U_22
_atom_site_aniso_U_33
_atom_site_aniso_U_23
_atom_site_aniso_U_13
_atom_site_aniso_U_12
Mn1 0.02149(15) 0.02488(16) 0.02063(15) 0.00097(10) 0.00778(11) -0.00341(10)
O1 0.0314(7) 0.0382(8) 0.0406(8) 0.0053(6) 0.0091(6) -0.0130(6)
O2 0.0238(7) 0.0436(8) 0.0342(7) -0.0025(6) 0.0148(6) 0.0031(6)
O3 0.0295(7) 0.0281(7) 0.0243(6) -0.0062(5) 0.0051(5) 0.0036(5)
O4 0.0363(7) 0.0288(7) 0.0183(6) 0.0017(5) 0.0036(5) 0.0038(5)
O5 0.0307(7) 0.0427(8) 0.0279(7) -0.0082(6) 0.0179(6) -0.0151(6)
O6 0.0220(7) 0.0566(9) 0.0314(7) -0.0050(6) 0.0065(6) -0.0110(6)
O7 0.0324(8) 0.0817(12) 0.0341(8) -0.0043(8) 0.0162(7) -0.0273(8)
O8 0.0288(7) 0.0635(10) 0.0217(7) 0.0055(6) 0.0035(6) -0.0151(7)
O9 0.0210(6) 0.0395(8) 0.0308(7) -0.0006(6) 0.0051(6) -0.0083(6)
C1 0.0214(9) 0.0342(10) 0.0194(8) 0.0083(7) 0.0078(7) -0.0019(8)
C2 0.0227(9) 0.0255(9) 0.0184(8) 0.0027(7) 0.0089(7) 0.0012(7)
C3 0.0338(10) 0.0250(10) 0.0357(10) 0.0038(8) 0.0139(9) 0.0018(8)
C4 0.0385(11) 0.0329(11) 0.0383(11) 0.0054(8) 0.0163(9) 0.0154(9)
C5 0.0204(9) 0.0471(12) 0.0291(9) 0.0002(8) 0.0112(8) 0.0084(8)
C6 0.0210(8) 0.0344(10) 0.0164(8) -0.0010(7) 0.0083(7) -0.0037(7)
C7 0.0202(8) 0.0256(9) 0.0129(7) 0.0000(6) 0.0067(7) 0.0000(7)
C8 0.0200(8) 0.0228(9) 0.0188(8) 0.0009(6) 0.0091(7) -0.0024(7)
C9 0.0218(8) 0.0314(10) 0.0254(9) 0.0004(7) 0.0126(7) -0.0023(7)
C10 0.0201(8) 0.0344(10) 0.0237(9) -0.0020(7) 0.0064(7) -0.0047(7)
C11 0.0187(8) 0.0296(10) 0.0249(9) 0.0006(7) 0.0082(7) -0.0025(7)
C12 0.0215(8) 0.0312(10) 0.0236(9) 0.0023(7) 0.0095(7) -0.0031(7)
C13 0.0181(8) 0.0258(9) 0.0240(9) 0.0019(7) 0.0058(7) -0.0004(7)
C14 0.0175(8) 0.0309(10) 0.0287(9) 0.0003(7) 0.0092(7) -0.0043(7)
C15 0.0213(9) 0.0328(10) 0.0291(10) -0.0027(8) 0.0107(8) -0.0048(7)
C16 0.0186(9) 0.0304(10) 0.0245(9) 0.0009(7) 0.0067(7) 0.0008(7)
O10W 0.0491(8) 0.0295(8) 0.0367(8) -0.0028(6) 0.0177(7) -0.0071(6)
O11W 0.0262(6) 0.0245(7) 0.0255(6) -0.0023(5) 0.0116(5) -0.0023(5)
O13W 0.0488(8) 0.0325(7) 0.0211(6) -0.0015(5) 0.0133(6) -0.0054(6)
O14W 0.0330(7) 0.0365(8) 0.0406(8) -0.0040(6) 0.0184(6) 0.0049(6)
O15W 0.0341(7) 0.0433(8) 0.0341(7) -0.0045(6) 0.0115(6) -0.0014(6)
O12W 0.0235(6) 0.0244(7) 0.0476(8) -0.0037(6) 0.0081(6) -0.0010(5)

loop_
_atom_type_symbol
_atom_type_description
_atom_type_scat_dispersion_real
_atom_type_scat_dispersion_imag
_atom_type_scat_source
C C 0.0033 0.0016 'International Tables Vol C Tables 4.2.6.8 and 6.1.1.4'
H H 0.0000 0.0000 'International Tables Vol C Tables 4.2.6.8 and 6.1.1.4'
O O 0.0106 0.0060 'International Tables Vol C Tables 4.2.6.8 and 6.1.1.4'
Mn Mn 0.3368 0.7283 'International Tables Vol C Tables 4.2.6.8 and 6.1.1.4'

loop_
_geom_angle_atom_site_label_1
_geom_angle_atom_site_label_2
_geom_angle_atom_site_label_3
_geom_angle
_geom_angle_site_symmetry_1
_geom_angle_site_symmetry_3
O13W Mn1 O10W 105.21(5) . .
O13W Mn1 O12W 85.36(5) . .
O10W Mn1 O12W 154.15(5) . .
O13W Mn1 O11W 171.65(5) . .
O10W Mn1 O11W 82.66(5) . .
O12W Mn1 O11W 86.32(5) . .
O13W Mn1 O2 92.91(5) . .
O10W Mn1 O2 118.54(5) . .
O12W Mn1 O2 83.63(5) . .
O11W Mn1 O2 85.57(5) . .
O13W Mn1 O9 85.40(5) . 3_656
O10W Mn1 O9 77.59(5) . 3_656
O12W Mn1 O9 79.90(5) . 3_656
O11W Mn1 O9 93.73(4) . 3_656
O2 Mn1 O9 163.52(5) . 3_656
C1 O2 Mn1 102.19(11) . .
C9 O5 C6 116.19(13) . .
C15 O7 H7 109.5 . .
C16 O8 H8 109.5 . .
C16 O9 Mn1 142.15(13) . 3_656
O1 C1 O2 121.66(16) . .
O1 C1 C2 118.40(17) . .
O2 C1 C2 119.93(16) . .
C3 C2 C7 119.84(15) . .
C3 C2 C1 118.78(16) . .
C7 C2 C1 121.37(15) . .
C4 C3 C2 120.65(18) . .
C4 C3 H3 119.7 . .
C2 C3 H3 119.7 . .
C3 C4 C5 120.23(18) . .
C3 C4 H4 119.9 . .
C5 C4 H4 119.9 . .
C4 C5 C6 119.18(16) . .
C4 C5 H5 120.4 . .
C6 C5 H5 120.4 . .
C5 C6 C7 121.94(17) . .
C5 C6 O5 120.15(15) . .
C7 C6 O5 117.90(16) . .
C6 C7 C2 118.15(16) . .
C6 C7 C8 119.41(15) . .
C2 C7 C8 122.00(14) . .
O3 C8 O4 123.55(16) . .
O3 C8 C7 120.54(14) . .
O4 C8 C7 115.89(14) . .
C14 C9 C10 121.50(16) . .
C14 C9 O5 121.84(15) . .
C10 C9 O5 116.59(15) . .
C9 C10 C11 119.14(16) . .
C9 C10 H10 120.4 . .
C11 C10 H10 120.4 . .
C12 C11 C10 120.38(16) . .
C12 C11 C15 120.55(15) . .
C10 C11 C15 119.05(15) . .
C11 C12 C13 119.75(16) . .
C11 C12 H12 120.1 . .
C13 C12 H12 120.1 . .
C12 C13 C14 120.31(16) . .
C12 C13 C16 120.54(15) . .
C14 C13 C16 119.10(15) . .
C9 C14 C13 118.81(16) . .
C9 C14 H14 120.6 . .
C13 C14 H14 120.6 . .
O6 C15 O7 123.91(16) . .
O6 C15 C11 123.48(16) . .
O7 C15 C11 112.61(15) . .
O9 C16 O8 123.91(16) . .
O9 C16 C13 123.24(16) . .
O8 C16 C13 112.85(15) . .
Mn1 O10W H2W 122.0 . .
Mn1 O10W H1W 127.0 . .
H2W O10W H1W 109.8 . .
Mn1 O11W H3W 115.4 . .
Mn1 O11W H4W 126.2 . .
H3W O11W H4W 89.1 . .
Mn1 O13W H7W 142.5 . .
Mn1 O13W H8W 123.4 . .
H7W O13W H8W 92.8 . .
H9W O14W H10W 111.6 . .
H12W O15W H11W 110.2 . .
Mn1 O12W H5W 127.2 . .
Mn1 O12W H6W 132.2 . .
H5W O12W H6W 100.3 . .

loop_
_geom_bond_atom_site_label_1
_geom_bond_atom_site_label_2
_geom_bond_distance
_geom_bond_site_symmetry_2
Mn1 O13W 2.1467(12) .
Mn1 O10W 2.1770(14) .
Mn1 O12W 2.1853(13) .
Mn1 O11W 2.2450(12) .
Mn1 O2 2.2611(13) .
Mn1 O9 2.3150(13) 3_656
O1 C1 1.256(2) .
O2 C1 1.261(2) .
O3 C8 1.250(2) .
O4 C8 1.256(2) .
O5 C9 1.394(2) .
O5 C6 1.395(2) .
O6 C15 1.212(2) .
O7 C15 1.317(2) .
O7 H7 0.8200 .
O8 C16 1.311(2) .
O8 H8 0.8200 .
O9 C16 1.219(2) .
O9 Mn1 2.3150(13) 3_656
C1 C2 1.502(2) .
C2 C3 1.388(3) .
C2 C7 1.401(2) .
C3 C4 1.379(3) .
C3 H3 0.9300 .
C4 C5 1.379(3) .
C4 H4 0.9300 .
C5 C6 1.382(3) .
C5 H5 0.9300 .
C6 C7 1.388(2) .
C7 C8 1.510(2) .
C9 C14 1.382(2) .
C9 C10 1.384(2) .
C10 C11 1.389(2) .
C10 H10 0.9300 .
C11 C12 1.388(2) .
C11 C15 1.488(2) .
C12 C13 1.389(2) .
C12 H12 0.9300 .
C13 C14 1.397(2) .
C13 C16 1.490(2) .
C14 H14 0.9300 .
O10W H2W 0.8500 .
O10W H1W 0.8500 .
O11W H3W 0.8500 .
O11W H4W 0.8500 .
O13W H7W 0.8500 .
O13W H8W 0.8501 .
O14W H9W 0.8499 .
O14W H10W 0.8499 .
O15W H12W 0.8499 .
O15W H11W 0.8500 .
O12W H5W 0.8495 .
O12W H6W 0.8499 .

loop_
_geom_hbond_atom_site_label_D
_geom_hbond_atom_site_label_H
_geom_hbond_atom_site_label_A
_geom_hbond_distance_DH
_geom_hbond_distance_HA
_geom_hbond_distance_DA
_geom_hbond_angle_DHA
_geom_hbond_site_symmetry_A
O7 H7 O14W 0.82 1.79 2.6062(18) 176.3 2_756
O8 H8 O3 0.82 1.76 2.5694(17) 171.3 4_565
O10W H2W O14W 0.85 2.00 2.8119(19) 159.3 2_646
O10W H1W O2 0.85 1.99 2.8102(19) 161.2 2_646
O11W H3W O3 0.85 1.89 2.7130(17) 164.1 2_646
O11W H4W O1 0.85 2.00 2.8322(18) 166.1 2_656
O12W H5W O6 0.85 2.01 2.8322(18) 162.5 1_455
O12W H6W O11W 0.85 2.02 2.8517(17) 164.8 2_656
O13W H7W O4 0.85 1.89 2.7113(17) 162.1 3_656
O13W H8W O15W 0.85 1.93 2.7567(19) 162.2 2_646
O14W H10W O4 0.85 1.91 2.7520(18) 168.8 4_566
O14W H9W O15W 0.85 1.88 2.674(2) 154.4 1_545
O15W H12W O1 0.85 2.00 2.7547(19) 147.3 4_566
O15W H11W O4 0.85 1.91 2.7475(18) 166.6 2_656

loop_
_geom_torsion_atom_site_label_1
_geom_torsion_atom_site_label_2
_geom_torsion_atom_site_label_3
_geom_torsion_atom_site_label_4
_geom_torsion
_geom_torsion_site_symmetry_1
_geom_torsion_site_symmetry_2
_geom_torsion_site_symmetry_3
_geom_torsion_site_symmetry_4
O13W Mn1 O2 C1 -73.41(11) . . . .
O10W Mn1 O2 C1 35.65(12) . . . .
O12W Mn1 O2 C1 -158.41(11) . . . .
O11W Mn1 O2 C1 114.81(11) . . . .
O9 Mn1 O2 C1 -157.02(15) 3_656 . . .
Mn1 O2 C1 O1 -4.59(19) . . . .
Mn1 O2 C1 C2 174.65(12) . . . .
O1 C1 C2 C3 -29.5(2) . . . .
O2 C1 C2 C3 151.20(17) . . . .
O1 C1 C2 C7 149.29(16) . . . .
O2 C1 C2 C7 -30.0(2) . . . .
C7 C2 C3 C4 1.1(3) . . . .
C1 C2 C3 C4 179.95(17) . . . .
C2 C3 C4 C5 -1.0(3) . . . .
C3 C4 C5 C6 -0.4(3) . . . .
C4 C5 C6 C7 1.6(3) . . . .
C4 C5 C6 O5 -179.86(16) . . . .
C9 O5 C6 C5 63.6(2) . . . .
C9 O5 C6 C7 -117.81(16) . . . .
C5 C6 C7 C2 -1.5(2) . . . .
O5 C6 C7 C2 179.97(14) . . . .
C5 C6 C7 C8 -173.96(15) . . . .
O5 C6 C7 C8 7.5(2) . . . .
C3 C2 C7 C6 0.1(2) . . . .
C1 C2 C7 C6 -178.69(15) . . . .
C3 C2 C7 C8 172.38(15) . . . .
C1 C2 C7 C8 -6.4(2) . . . .
C6 C7 C8 O3 -81.1(2) . . . .
C2 C7 C8 O3 106.68(19) . . . .
C6 C7 C8 O4 97.57(18) . . . .
C2 C7 C8 O4 -74.6(2) . . . .
C6 O5 C9 C14 41.1(2) . . . .
C6 O5 C9 C10 -141.98(17) . . . .
C14 C9 C10 C11 1.5(3) . . . .
O5 C9 C10 C11 -175.37(16) . . . .
C9 C10 C11 C12 1.5(3) . . . .
C9 C10 C11 C15 -176.98(17) . . . .
C10 C11 C12 C13 -2.8(3) . . . .
C15 C11 C12 C13 175.68(17) . . . .
C11 C12 C13 C14 1.1(3) . . . .
C11 C12 C13 C16 178.32(16) . . . .
C10 C9 C14 C13 -3.2(3) . . . .
O5 C9 C14 C13 173.54(16) . . . .
C12 C13 C14 C9 1.9(3) . . . .
C16 C13 C14 C9 -175.41(16) . . . .
C12 C11 C15 O6 -171.08(18) . . . .
C10 C11 C15 O6 7.4(3) . . . .
C12 C11 C15 O7 8.3(3) . . . .
C10 C11 C15 O7 -173.20(18) . . . .
Mn1 O9 C16 O8 -81.6(3) 3_656 . . .
Mn1 O9 C16 C13 97.4(2) 3_656 . . .
C12 C13 C16 O9 170.98(17) . . . .
C14 C13 C16 O9 -11.7(3) . . . .
C12 C13 C16 O8 -9.9(2) . . . .
C14 C13 C16 O8 167.40(16) . . . .
